data_1534184
loop_
_publ_author_name
'Aurivillius, B.'

_publ_section_title
;
 The structure of Bi2 Nb O5 F and isomorphous compounds
;
_journal_name_full 'Arkiv foer Kemi'
_journal_page_first 39
_journal_page_last 47
_journal_volume 4
_journal_year 1952
_chemical_formula_sum 'Bi2 F Nb O5'
_chemical_name_systematic 'Bi2 Nb O5 F'
_space_group_IT_number 139
_symmetry_space_group_name_Hall '-I 4 2'
_symmetry_space_group_name_H-M 'I 4/m m m'
_cell_angle_alpha 90
_cell_angle_beta 90
_cell_angle_gamma 90
_cell_formula_units_Z 2
_cell_length_a 3.835
_cell_length_b 3.835
_cell_length_c 16.63
_cell_volume 244.581
_citation_journal_id_ASTM ARKEAD
_cod_data_source_file Aurivillius_ARKEAD_1952_238.cif
_cod_data_source_block Bi2F1Nb1O5
_cod_original_cell_volume 244.5811
_cod_original_formula_sum 'Bi2 F1 Nb1 O5'
_cod_database_code 1534184

loop_
_symmetry_equiv_pos_as_xyz
x,y,z
-y,x,z
-x,-y,z
y,-x,z
x,-y,-z
y,x,-z
-x,y,-z
-y,-x,-z
-x,-y,-z
y,-x,-z
x,y,-z
-y,x,-z
-x,y,z
-y,-x,z
x,-y,z
y,x,z
x+1/2,y+1/2,z+1/2
-y+1/2,x+1/2,z+1/2
-x+1/2,-y+1/2,z+1/2
y+1/2,-x+1/2,z+1/2
x+1/2,-y+1/2,-z+1/2
y+1/2,x+1/2,-z+1/2
-x+1/2,y+1/2,-z+1/2
-y+1/2,-x+1/2,-z+1/2
-x+1/2,-y+1/2,-z+1/2
y+1/2,-x+1/2,-z+1/2
x+1/2,y+1/2,-z+1/2
-y+1/2,x+1/2,-z+1/2
-x+1/2,y+1/2,z+1/2
-y+1/2,-x+1/2,z+1/2
x+1/2,-y+1/2,z+1/2
y+1/2,x+1/2,z+1/2

loop_
_atom_site_label
_atom_site_type_symbol
_atom_site_fract_x
_atom_site_fract_y
_atom_site_fract_z
_atom_site_occupancy
_atom_site_U_iso_or_equiv
F3 F-1 0 0.5 0.25 0.17 0.0
O1 O-2 0 0.5 0 0.83 0.0
Nb1 Nb+5 0 0 0 1 0.0
O3 O-2 0 0.5 0.25 0.83 0.0
F2 F-1 0 0 0.12 0.17 0.0
Bi1 Bi+3 0 0 0.325 1 0.0
F1 F-1 0 0.5 0 0.17 0.0
O2 O-2 0 0 0.12 0.83 0.0
